data_4518886
loop_
_publ_author_name
'Yang, Jian'
'Zhao, He'
'Tan, Zhenda'
'Cao, Liang'
'Jiang, Huanfeng'
'Ci, Chenggang'
'Dixneuf, Pierre H.'
'Zhang, Min'

_publ_section_title
;
 syn-Selective Construction of Fused Heterocycles by Catalytic Reductive
 Tandem Functionalization of N-Heteroarenes
;
_journal_name_full 'ACS Catalysis'
_journal_page_first 9271
_journal_page_last 9278
_journal_paper_doi 10.1021/acscatal.1c01328
_journal_year 2021
_chemical_formula_moiety 'C28 H25 N O2'
_chemical_formula_sum 'C28 H25 N O2'
_chemical_formula_weight 407.49
_space_group_crystal_system monoclinic
_space_group_IT_number 14
_space_group_name_Hall '-P 2ybc'
_space_group_name_H-M_alt 'P 1 21/c 1'
_atom_sites_solution_hydrogens geom
_audit_creation_method SHELXL-2014/7
_cell_angle_alpha 90
_cell_angle_beta 95.763(16)
_cell_angle_gamma 90
_cell_formula_units_Z 4
_cell_length_a 18.627(3)
_cell_length_b 6.7071(12)
_cell_length_c 17.181(4)
_cell_measurement_reflns_used 4972
_cell_measurement_temperature 293(2)
_cell_measurement_theta_max 29.383
_cell_measurement_theta_min 3.405
_cell_volume 2135.6(7)
_computing_structure_refinement 'SHELXL-2014/7 (Sheldrick, 2014)'
_diffrn_ambient_temperature 293(2)
_diffrn_measured_fraction_theta_full 0.997
_diffrn_measured_fraction_theta_max 0.845
_diffrn_measurement_device_type 'Bruker APEX-II CCD'
_diffrn_measurement_method '\f and \w scans'
_diffrn_radiation_type MoK\a
_diffrn_radiation_wavelength 0.71073
_diffrn_reflns_av_R_equivalents 0.0553
_diffrn_reflns_av_unetI/netI 0.1068
_diffrn_reflns_Laue_measured_fraction_full 0.997
_diffrn_reflns_Laue_measured_fraction_max 0.845
_diffrn_reflns_limit_h_max 23
_diffrn_reflns_limit_h_min -25
_diffrn_reflns_limit_k_max 8
_diffrn_reflns_limit_k_min -8
_diffrn_reflns_limit_l_max 22
_diffrn_reflns_limit_l_min -23
_diffrn_reflns_number 12245
_diffrn_reflns_point_group_measured_fraction_full 0.997
_diffrn_reflns_point_group_measured_fraction_max 0.845
_diffrn_reflns_theta_full 25.242
_diffrn_reflns_theta_max 29.383
_diffrn_reflns_theta_min 3.405
_diffrn_source 'sealed tube'
_exptl_absorpt_coefficient_mu 0.079
_exptl_absorpt_correction_type none
_exptl_crystal_colour YELLOW
_exptl_crystal_density_diffrn 1.267
_exptl_crystal_description BLOCK
_exptl_crystal_F_000 864
_exptl_crystal_size_max 0.21
_exptl_crystal_size_mid 0.20
_exptl_crystal_size_min 0.19
_refine_diff_density_max 0.594
_refine_diff_density_min -0.249
_refine_diff_density_rms 0.042
_refine_ls_extinction_method none
_refine_ls_goodness_of_fit_ref 1.019
_refine_ls_hydrogen_treatment constr
_refine_ls_matrix_type full
_refine_ls_number_parameters 280
_refine_ls_number_reflns 4972
_refine_ls_number_restraints 1
_refine_ls_restrained_S_all 1.019
_refine_ls_R_factor_all 0.1850
_refine_ls_R_factor_gt 0.0730
_refine_ls_shift/su_max 0.000
_refine_ls_shift/su_mean 0.000
_refine_ls_structure_factor_coef Fsqd
_refine_ls_weighting_details 'w=1/[\s^2^(Fo^2^)+(0.0745P)^2^+0.1719P] where P=(Fo^2^+2Fc^2^)/3'
_refine_ls_weighting_scheme calc
_refine_ls_wR_factor_gt 0.1553
_refine_ls_wR_factor_ref 0.2036
_reflns_Friedel_coverage 0.000
_reflns_number_gt 2172
_reflns_number_total 4972
_reflns_threshold_expression 'I > 2\s(I)'
_cod_data_source_file cs1c01328_si_002.cif
_cod_data_source_block 1
_cod_original_sg_symbol_H-M 'P 21/c'
_cod_database_code 4518886
_shelx_shelxl_version_number 2014/7
_shelx_space_group_comment
;
The symmetry employed for this shelxl refinement is uniquely defined
by the following loop, which should always be used as a source of
symmetry information in preference to the above space-group names.
They are only intended as comments.
;

loop_
_space_group_symop_operation_xyz
'x, y, z'
'-x, y+1/2, -z+1/2'
'-x, -y, -z'
'x, -y-1/2, z-1/2'

loop_
_atom_site_label
_atom_site_type_symbol
_atom_site_fract_x
_atom_site_fract_y
_atom_site_fract_z
_atom_site_U_iso_or_equiv
_atom_site_adp_type
_atom_site_occupancy
_atom_site_site_symmetry_order
_atom_site_calc_flag
_atom_site_refinement_flags_posn
_atom_site_refinement_flags_adp
_atom_site_refinement_flags_occupancy
_atom_site_disorder_assembly
_atom_site_disorder_group
N1 N 0.34120(11) 0.7129(3) 0.15506(15) 0.0423(6) Uani 1 1 d . . . . .
O1 O 0.25873(9) 0.8451(2) 0.23417(12) 0.0456(6) Uani 1 1 d . . . . .
O2 O 0.28924(14) 0.2538(3) 0.17946(19) 0.1011(10) Uani 1 1 d . U . . .
H2A H 0.2707 0.1439 0.1834 0.152 Uiso 1 1 calc R U . . .
C1 C 0.28444(13) 0.6598(4) 0.20068(18) 0.0404(7) Uani 1 1 d . . . . .
H1A H 0.3035 0.5711 0.2432 0.049 Uiso 1 1 calc R U . . .
C2 C 0.22224(14) 0.5567(4) 0.15231(19) 0.0456(8) Uani 1 1 d . . . . .
C3 C 0.19371(15) 0.6993(5) 0.08701(19) 0.0565(9) Uani 1 1 d . . . . .
H3A H 0.1653 0.6241 0.0467 0.068 Uiso 1 1 calc R U . . .
H3B H 0.1620 0.7957 0.1081 0.068 Uiso 1 1 calc R U . . .
C4 C 0.25195(16) 0.8088(4) 0.05052(19) 0.0471(8) Uani 1 1 d . . . . .
C5 C 0.2350(2) 0.9114(5) -0.0194(2) 0.0660(10) Uani 1 1 d . . . . .
H5A H 0.1879 0.9072 -0.0433 0.079 Uiso 1 1 calc R U . . .
C6 C 0.2867(2) 1.0199(5) -0.0543(2) 0.0751(11) Uani 1 1 d . . . . .
H6A H 0.2747 1.0866 -0.1013 0.090 Uiso 1 1 calc R U . . .
C7 C 0.3556(2) 1.0268(5) -0.0184(2) 0.0693(10) Uani 1 1 d . . . . .
H7A H 0.3905 1.1003 -0.0407 0.083 Uiso 1 1 calc R U . . .
C8 C 0.37348(17) 0.9267(4) 0.0501(2) 0.0541(9) Uani 1 1 d . . . . .
H8A H 0.4206 0.9326 0.0736 0.065 Uiso 1 1 calc R U . . .
C9 C 0.32259(15) 0.8163(4) 0.08519(18) 0.0414(7) Uani 1 1 d . . . . .
C10 C 0.41215(14) 0.7440(4) 0.19806(19) 0.0505(8) Uani 1 1 d . . . . .
H10A H 0.4105 0.6988 0.2515 0.061 Uiso 1 1 calc R U . . .
H10B H 0.4223 0.8858 0.1998 0.061 Uiso 1 1 calc R U . . .
C11 C 0.47368(14) 0.6377(4) 0.16361(18) 0.0437(7) Uani 1 1 d . . . . .
C12 C 0.46344(16) 0.4711(5) 0.1174(2) 0.0610(9) Uani 1 1 d . . . . .
H12A H 0.4170 0.4223 0.1048 0.073 Uiso 1 1 calc R U . . .
C13 C 0.52125(19) 0.3746(5) 0.0893(2) 0.0709(11) Uani 1 1 d . . . . .
H13A H 0.5136 0.2628 0.0576 0.085 Uiso 1 1 calc R U . . .
C14 C 0.59004(18) 0.4452(5) 0.1088(2) 0.0656(10) Uani 1 1 d . . . . .
H14A H 0.6291 0.3819 0.0897 0.079 Uiso 1 1 calc R U . . .
C15 C 0.60094(16) 0.6082(5) 0.1561(2) 0.0636(10) Uani 1 1 d . . . . .
H15A H 0.6476 0.6542 0.1701 0.076 Uiso 1 1 calc R U . . .
C16 C 0.54301(15) 0.7048(4) 0.18323(19) 0.0542(9) Uani 1 1 d . . . . .
H16A H 0.5508 0.8164 0.2151 0.065 Uiso 1 1 calc R U . . .
C17 C 0.19885(14) 0.8275(4) 0.27380(17) 0.0412(7) Uani 1 1 d . . . . .
C18 C 0.18696(16) 0.9862(4) 0.32351(19) 0.0527(8) Uani 1 1 d . . . . .
H18A H 0.2189 1.0932 0.3277 0.063 Uiso 1 1 calc R U . . .
C19 C 0.12956(17) 0.9855(5) 0.3655(2) 0.0615(9) Uani 1 1 d . . . . .
H19A H 0.1215 1.0935 0.3975 0.074 Uiso 1 1 calc R U . . .
C20 C 0.08139(16) 0.8211(5) 0.36127(19) 0.0556(9) Uani 1 1 d . . . . .
C21 C 0.02266(18) 0.8093(6) 0.4077(2) 0.0745(11) Uani 1 1 d . . . . .
H21A H 0.0141 0.9141 0.4409 0.089 Uiso 1 1 calc R U . . .
C22 C -0.02130(19) 0.6466(8) 0.4041(3) 0.0891(14) Uani 1 1 d . . . . .
H22A H -0.0585 0.6391 0.4362 0.107 Uiso 1 1 calc R U . . .
C23 C -0.01093(19) 0.4924(7) 0.3528(3) 0.0893(13) Uani 1 1 d . . . . .
H23A H -0.0422 0.3840 0.3498 0.107 Uiso 1 1 calc R U . . .
C24 C 0.04448(16) 0.4975(5) 0.3068(2) 0.0664(10) Uani 1 1 d . . . . .
H24A H 0.0507 0.3922 0.2729 0.080 Uiso 1 1 calc R U . . .
C25 C 0.09296(14) 0.6617(4) 0.30986(18) 0.0475(8) Uani 1 1 d . . . . .
C26 C 0.15259(14) 0.6681(4) 0.26440(17) 0.0428(7) Uani 1 1 d . . . . .
C27 C 0.16477(15) 0.5050(4) 0.20662(19) 0.0523(9) Uani 1 1 d . . . . .
H27A H 0.1196 0.4777 0.1752 0.063 Uiso 1 1 calc R U . . .
H27B H 0.1791 0.3844 0.2352 0.063 Uiso 1 1 calc R U . . .
C28 C 0.24944(18) 0.3643(5) 0.1173(2) 0.0701(10) Uani 1 1 d . U . . .
H28A H 0.2090 0.2858 0.0942 0.084 Uiso 1 1 calc R U . . .
H28B H 0.2804 0.3955 0.0768 0.084 Uiso 1 1 calc R U . . .

loop_
_atom_site_aniso_label
_atom_site_aniso_U_11
_atom_site_aniso_U_22
_atom_site_aniso_U_33
_atom_site_aniso_U_23
_atom_site_aniso_U_13
_atom_site_aniso_U_12
N1 0.0343(13) 0.0471(14) 0.0468(16) -0.0036(13) 0.0099(11) 0.0000(10)
O1 0.0444(11) 0.0397(11) 0.0550(14) -0.0126(10) 0.0163(10) -0.0038(8)
O2 0.121(2) 0.0501(14) 0.136(3) -0.0019(16) 0.0283(19) 0.0063(14)
C1 0.0410(16) 0.0330(14) 0.0484(19) -0.0042(15) 0.0105(14) 0.0033(12)
C2 0.0428(16) 0.0408(16) 0.054(2) -0.0117(16) 0.0104(15) -0.0053(13)
C3 0.0496(19) 0.072(2) 0.048(2) -0.0100(19) 0.0036(16) -0.0031(16)
C4 0.0536(19) 0.0472(17) 0.040(2) -0.0068(16) 0.0033(15) 0.0009(14)
C5 0.076(2) 0.066(2) 0.054(3) -0.007(2) -0.0037(19) 0.0045(19)
C6 0.106(3) 0.060(2) 0.060(3) 0.017(2) 0.013(2) 0.008(2)
C7 0.080(3) 0.059(2) 0.072(3) 0.009(2) 0.022(2) 0.0024(19)
C8 0.060(2) 0.0473(18) 0.057(2) 0.0029(18) 0.0156(17) 0.0032(15)
C9 0.0468(17) 0.0361(15) 0.0426(19) -0.0046(16) 0.0104(14) 0.0049(13)
C10 0.0442(17) 0.0578(18) 0.051(2) -0.0110(17) 0.0093(15) -0.0025(14)
C11 0.0396(16) 0.0492(17) 0.0433(19) -0.0006(17) 0.0085(13) 0.0023(13)
C12 0.0441(18) 0.077(2) 0.063(2) -0.017(2) 0.0093(16) 0.0035(16)
C13 0.065(2) 0.083(3) 0.066(3) -0.020(2) 0.0122(19) 0.0205(19)
C14 0.057(2) 0.078(3) 0.064(3) 0.010(2) 0.0244(19) 0.0224(18)
C15 0.0424(19) 0.070(2) 0.080(3) 0.022(2) 0.0124(18) 0.0024(16)
C16 0.0455(18) 0.0538(18) 0.064(2) 0.0067(18) 0.0080(16) -0.0016(15)
C17 0.0390(16) 0.0437(16) 0.0418(19) -0.0021(16) 0.0085(13) 0.0039(13)
C18 0.0547(19) 0.0491(18) 0.055(2) -0.0109(18) 0.0106(16) 0.0013(14)
C19 0.066(2) 0.064(2) 0.055(2) -0.013(2) 0.0115(18) 0.0164(18)
C20 0.0436(18) 0.078(2) 0.046(2) 0.008(2) 0.0093(15) 0.0148(17)
C21 0.057(2) 0.112(3) 0.057(2) -0.001(2) 0.0143(18) 0.021(2)
C22 0.048(2) 0.143(4) 0.081(3) 0.013(3) 0.030(2) 0.000(2)
C23 0.058(2) 0.124(4) 0.090(4) 0.005(3) 0.025(2) -0.017(2)
C24 0.0448(19) 0.087(3) 0.069(3) 0.002(2) 0.0141(17) -0.0099(17)
C25 0.0361(16) 0.062(2) 0.045(2) 0.0031(18) 0.0058(14) 0.0048(14)
C26 0.0377(16) 0.0487(17) 0.0422(19) 0.0007(16) 0.0055(13) 0.0033(13)
C27 0.0470(18) 0.0464(17) 0.066(2) -0.0081(18) 0.0153(16) -0.0073(14)
C28 0.068(2) 0.056(2) 0.091(3) -0.0304(18) 0.0295(18) -0.0105(15)

loop_
_atom_type_symbol
_atom_type_description
_atom_type_scat_dispersion_real
_atom_type_scat_dispersion_imag
_atom_type_scat_source
C C 0.0033 0.0016 'International Tables Vol C Tables 4.2.6.8 and 6.1.1.4'
H H 0.0000 0.0000 'International Tables Vol C Tables 4.2.6.8 and 6.1.1.4'
N N 0.0061 0.0033 'International Tables Vol C Tables 4.2.6.8 and 6.1.1.4'
O O 0.0106 0.0060 'International Tables Vol C Tables 4.2.6.8 and 6.1.1.4'

loop_
_geom_angle_atom_site_label_1
_geom_angle_atom_site_label_2
_geom_angle_atom_site_label_3
_geom_angle
_geom_angle_site_symmetry_1
_geom_angle_site_symmetry_3
_geom_angle_publ_flag
C9 N1 C1 117.6(2) . . ?
C9 N1 C10 119.7(2) . . ?
C1 N1 C10 116.2(2) . . ?
C17 O1 C1 115.82(19) . . ?
N1 C1 O1 107.1(2) . . ?
N1 C1 C2 112.3(2) . . ?
O1 C1 C2 109.7(2) . . ?
C27 C2 C1 108.1(3) . . ?
C27 C2 C3 112.1(2) . . ?
C1 C2 C3 107.8(2) . . ?
C27 C2 C28 109.2(2) . . ?
C1 C2 C28 109.5(2) . . ?
C3 C2 C28 110.1(3) . . ?
C4 C3 C2 113.6(2) . . ?
C9 C4 C5 118.4(3) . . ?
C9 C4 C3 122.2(3) . . ?
C5 C4 C3 119.5(3) . . ?
C4 C5 C6 121.6(3) . . ?
C7 C6 C5 118.8(4) . . ?
C8 C7 C6 120.6(3) . . ?
C9 C8 C7 121.2(3) . . ?
C8 C9 C4 119.5(3) . . ?
C8 C9 N1 121.1(3) . . ?
C4 C9 N1 119.5(3) . . ?
N1 C10 C11 114.5(2) . . ?
C16 C11 C12 118.7(3) . . ?
C16 C11 C10 118.5(3) . . ?
C12 C11 C10 122.7(3) . . ?
C11 C12 C13 120.9(3) . . ?
C14 C13 C12 119.5(3) . . ?
C15 C14 C13 120.0(3) . . ?
C14 C15 C16 120.2(3) . . ?
C11 C16 C15 120.7(3) . . ?
C26 C17 O1 122.8(2) . . ?
C26 C17 C18 122.0(3) . . ?
O1 C17 C18 115.2(2) . . ?
C19 C18 C17 120.5(3) . . ?
C18 C19 C20 120.4(3) . . ?
C25 C20 C21 118.8(3) . . ?
C25 C20 C19 118.9(3) . . ?
C21 C20 C19 122.2(3) . . ?
C22 C21 C20 120.9(4) . . ?
C21 C22 C23 120.4(4) . . ?
C24 C23 C22 120.9(4) . . ?
C23 C24 C25 120.9(4) . . ?
C20 C25 C26 119.7(3) . . ?
C20 C25 C24 118.2(3) . . ?
C26 C25 C24 122.1(3) . . ?
C17 C26 C25 118.4(3) . . ?
C17 C26 C27 120.5(3) . . ?
C25 C26 C27 121.1(3) . . ?
C26 C27 C2 113.4(2) . . ?
O2 C28 C2 107.9(3) . . ?

loop_
_geom_bond_atom_site_label_1
_geom_bond_atom_site_label_2
_geom_bond_distance
_geom_bond_site_symmetry_2
_geom_bond_publ_flag
N1 C9 1.400(4) . ?
N1 C1 1.423(3) . ?
N1 C10 1.463(3) . ?
O1 C17 1.369(3) . ?
O1 C1 1.470(3) . ?
O2 C28 1.443(4) . ?
C1 C2 1.522(4) . ?
C2 C27 1.529(4) . ?
C2 C3 1.528(4) . ?
C2 C28 1.532(4) . ?
C3 C4 1.499(4) . ?
C4 C9 1.390(4) . ?
C4 C5 1.393(4) . ?
C5 C6 1.391(5) . ?
C6 C7 1.368(5) . ?
C7 C8 1.367(5) . ?
C8 C9 1.388(4) . ?
C10 C11 1.519(4) . ?
C11 C16 1.377(4) . ?
C11 C12 1.373(4) . ?
C12 C13 1.384(4) . ?
C13 C14 1.375(4) . ?
C14 C15 1.366(5) . ?
C15 C16 1.379(4) . ?
C17 C26 1.372(4) . ?
C17 C18 1.396(4) . ?
C18 C19 1.349(4) . ?
C19 C20 1.419(4) . ?
C20 C25 1.417(4) . ?
C20 C21 1.419(4) . ?
C21 C22 1.362(5) . ?
C22 C23 1.384(6) . ?
C23 C24 1.363(4) . ?
C24 C25 1.421(4) . ?
C25 C26 1.421(4) . ?
C26 C27 1.509(4) . ?
